data_4130675
loop_
_publ_author_name
'He, Qing'
'Zhang, Zhan'
'Brewster, James T.'
'Lynch, Vincent M.'
'Kim, Sung Kuk'
'Sessler, Jonathan L.'

_publ_section_title
;
 Hemispherand-Strapped Calix[4]pyrrole: An Ion-pair Receptor for the
 Recognition and Extraction of Lithium Nitrite.
;
_journal_issue 31
_journal_name_full 'Journal of the American Chemical Society'
_journal_page_first 9779
_journal_page_last 9782
_journal_paper_doi 10.1021/jacs.6b05713
_journal_volume 138
_journal_year 2016
_chemical_formula_sum 'C50 H60 N8 O6'
_chemical_formula_weight 869.06
_space_group_crystal_system triclinic
_space_group_IT_number 2
_space_group_name_Hall '-P 1'
_space_group_name_H-M_alt 'P -1'
_atom_sites_solution_hydrogens mixed
_audit_creation_method SHELXL-2014/7
_cell_angle_alpha 93.671(15)
_cell_angle_beta 101.175(7)
_cell_angle_gamma 102.189(7)
_cell_formula_units_Z 2
_cell_length_a 9.700(2)
_cell_length_b 12.142(3)
_cell_length_c 20.293(5)
_cell_measurement_temperature 100(2)
_cell_volume 2278.1(9)
_computing_structure_refinement 'SHELXL-2014/7 (Sheldrick, 2014)'
_diffrn_ambient_temperature 100(2)
_diffrn_measured_fraction_theta_full 0.996
_diffrn_measured_fraction_theta_max 0.978
_diffrn_radiation_type MoK\a
_diffrn_radiation_wavelength 0.71073
_diffrn_reflns_av_R_equivalents 0.0339
_diffrn_reflns_av_unetI/netI 0.0607
_diffrn_reflns_Laue_measured_fraction_full 0.996
_diffrn_reflns_Laue_measured_fraction_max 0.978
_diffrn_reflns_limit_h_max 12
_diffrn_reflns_limit_h_min -12
_diffrn_reflns_limit_k_max 15
_diffrn_reflns_limit_k_min -13
_diffrn_reflns_limit_l_max 26
_diffrn_reflns_limit_l_min -25
_diffrn_reflns_number 18914
_diffrn_reflns_point_group_measured_fraction_full 0.996
_diffrn_reflns_point_group_measured_fraction_max 0.978
_diffrn_reflns_theta_full 25.242
_diffrn_reflns_theta_max 27.572
_diffrn_reflns_theta_min 1.726
_exptl_absorpt_coefficient_mu 0.085
_exptl_crystal_density_diffrn 1.267
_exptl_crystal_F_000 928
_refine_diff_density_max 0.953
_refine_diff_density_min -0.676
_refine_diff_density_rms 0.057
_refine_ls_extinction_method none
_refine_ls_goodness_of_fit_ref 1.034
_refine_ls_hydrogen_treatment constr
_refine_ls_matrix_type full
_refine_ls_number_parameters 596
_refine_ls_number_reflns 10304
_refine_ls_number_restraints 31
_refine_ls_restrained_S_all 1.033
_refine_ls_R_factor_all 0.0819
_refine_ls_R_factor_gt 0.0594
_refine_ls_shift/su_max 0.002
_refine_ls_shift/su_mean 0.000
_refine_ls_structure_factor_coef Fsqd
_refine_ls_weighting_details 'w=1/[\s^2^(Fo^2^)+(0.0606P)^2^+1.6494P] where P=(Fo^2^+2Fc^2^)/3'
_refine_ls_weighting_scheme calc
_refine_ls_wR_factor_gt 0.1436
_refine_ls_wR_factor_ref 0.1601
_reflns_Friedel_coverage 0.000
_reflns_number_gt 7712
_reflns_number_total 10304
_reflns_threshold_expression 'I > 2\s(I)'
_cod_data_source_file ja6b05713_si_008.cif
_cod_data_source_block shelx
_cod_original_cell_volume 2278.0(9)
_cod_database_code 4130675
_shelx_shelxl_version_number 2014/7
_shelx_space_group_comment
;
The symmetry employed for this shelxl refinement is uniquely defined
by the following loop, which should always be used as a source of
symmetry information in preference to the above space-group names.
They are only intended as comments.
;

loop_
_space_group_symop_operation_xyz
'x, y, z'
'-x, -y, -z'

loop_
_atom_site_label
_atom_site_type_symbol
_atom_site_fract_x
_atom_site_fract_y
_atom_site_fract_z
_atom_site_U_iso_or_equiv
_atom_site_adp_type
_atom_site_occupancy
_atom_site_site_symmetry_order
_atom_site_calc_flag
_atom_site_refinement_flags_posn
_atom_site_refinement_flags_adp
_atom_site_refinement_flags_occupancy
_atom_site_disorder_assembly
_atom_site_disorder_group
C1 C 0.9328(2) 0.86961(17) 0.39911(10) 0.0207(4) Uani 1 1 d . . . . .
C2 C 0.7946(2) 0.83013(19) 0.40798(11) 0.0245(4) Uani 1 1 d . . . . .
H2 H 0.7640 0.7688 0.4325 0.029 Uiso 1 1 calc R U . . .
C3 C 0.7049(2) 0.89770(19) 0.37380(11) 0.0265(4) Uani 1 1 d . . . . .
H3 H 0.6043 0.8888 0.3713 0.032 Uiso 1 1 calc R U . . .
C4 C 0.7906(2) 0.97778(18) 0.34518(10) 0.0227(4) Uani 1 1 d . . . . .
C5 C 0.7506(2) 1.06965(19) 0.30241(11) 0.0241(4) Uani 1 1 d . . . . .
C6 C 0.6778(2) 1.01471(18) 0.23148(10) 0.0228(4) Uani 1 1 d . . . . .
C7 C 0.5338(2) 0.9837(2) 0.19985(11) 0.0285(5) Uani 1 1 d . . . . .
H7 H 0.4556 0.9989 0.2179 0.034 Uiso 1 1 calc R U . . .
C8 C 0.5233(2) 0.9250(2) 0.13576(11) 0.0275(5) Uani 1 1 d . . . . .
H8 H 0.4368 0.8944 0.1031 0.033 Uiso 1 1 calc R U . . .
C9 C 0.6611(2) 0.92026(17) 0.12902(10) 0.0211(4) Uani 1 1 d . . . . .
C10 C 0.7127(2) 0.87610(17) 0.06904(10) 0.0201(4) Uani 1 1 d . . . . .
C11 C 0.8603(2) 0.84873(16) 0.08981(10) 0.0192(4) Uani 1 1 d . . . . .
C12 C 0.9802(2) 0.87690(17) 0.06249(10) 0.0218(4) Uani 1 1 d . . . . .
H12 H 0.9901 0.9240 0.0273 0.026 Uiso 1 1 calc R U . . .
C13 C 1.0875(2) 0.82333(18) 0.09611(10) 0.0224(4) Uani 1 1 d . . . . .
H13 H 1.1813 0.8287 0.0874 0.027 Uiso 1 1 calc R U . . .
C14 C 1.0307(2) 0.76259(16) 0.14334(10) 0.0187(4) Uani 1 1 d . . . . .
C15 C 1.0951(2) 0.68334(17) 0.18935(10) 0.0209(4) Uani 1 1 d . . . . .
C16 C 1.1522(2) 0.73806(16) 0.26160(10) 0.0187(4) Uani 1 1 d . . . . .
C17 C 1.2920(2) 0.77668(17) 0.29845(10) 0.0221(4) Uani 1 1 d . . . . .
H17 H 1.3774 0.7741 0.2827 0.027 Uiso 1 1 calc R U . . .
C18 C 1.2856(2) 0.82098(17) 0.36407(10) 0.0223(4) Uani 1 1 d . . . . .
H18 H 1.3658 0.8532 0.3999 0.027 Uiso 1 1 calc R U . . .
C19 C 1.1425(2) 0.80877(16) 0.36636(10) 0.0188(4) Uani 1 1 d . . . . .
C20 C 1.0727(2) 0.83346(17) 0.42455(10) 0.0198(4) Uani 1 1 d . . . . .
C21 C 0.8848(2) 1.16484(19) 0.30247(11) 0.0285(5) Uani 1 1 d . . . . .
H21A H 0.9304 1.1971 0.3491 0.043 Uiso 1 1 calc R U . . .
H21B H 0.8553 1.2243 0.2764 0.043 Uiso 1 1 calc R U . . .
H21C H 0.9537 1.1334 0.2820 0.043 Uiso 1 1 calc R U . . .
C22 C 0.6423(3) 1.1224(2) 0.33309(12) 0.0331(5) Uani 1 1 d . . . . .
H22A H 0.5565 1.0633 0.3336 0.050 Uiso 1 1 calc R U . . .
H22B H 0.6142 1.1809 0.3057 0.050 Uiso 1 1 calc R U . . .
H22C H 0.6876 1.1565 0.3794 0.050 Uiso 1 1 calc R U . . .
C23 C 0.7239(2) 0.96857(18) 0.01992(11) 0.0245(4) Uani 1 1 d . . . . .
H23A H 0.7980 1.0356 0.0419 0.037 Uiso 1 1 calc R U . . .
H23B H 0.6307 0.9894 0.0077 0.037 Uiso 1 1 calc R U . . .
H23C H 0.7501 0.9393 -0.0209 0.037 Uiso 1 1 calc R U . . .
C24 C 1.2225(2) 0.65356(19) 0.16284(11) 0.0269(5) Uani 1 1 d . . . . .
H24A H 1.1891 0.6202 0.1157 0.040 Uiso 1 1 calc R U . . .
H24B H 1.2613 0.5990 0.1903 0.040 Uiso 1 1 calc R U . . .
H24C H 1.2981 0.7225 0.1657 0.040 Uiso 1 1 calc R U . . .
C25 C 0.9797(2) 0.57236(18) 0.18637(11) 0.0284(5) Uani 1 1 d . . . . .
H25A H 0.8994 0.5892 0.2049 0.043 Uiso 1 1 calc R U . . .
H25B H 1.0228 0.5189 0.2130 0.043 Uiso 1 1 calc R U . . .
H25C H 0.9439 0.5388 0.1393 0.043 Uiso 1 1 calc R U . . .
C26 C 1.1768(2) 0.92948(18) 0.47520(11) 0.0243(4) Uani 1 1 d . . . . .
H26A H 1.1989 0.9977 0.4523 0.036 Uiso 1 1 calc R U . . .
H26B H 1.2662 0.9058 0.4928 0.036 Uiso 1 1 calc R U . . .
H26C H 1.1313 0.9459 0.5127 0.036 Uiso 1 1 calc R U . . .
C27 C 1.0423(2) 0.72887(18) 0.46387(10) 0.0234(4) Uani 1 1 d . . . . .
H27A H 1.1357 0.7134 0.4857 0.028 Uiso 1 1 calc R U . . .
H27B H 0.9936 0.7479 0.5002 0.028 Uiso 1 1 calc R U . . .
C28 C 0.9494(2) 0.62056(17) 0.42119(11) 0.0231(4) Uani 1 1 d . . . . .
H28A H 0.8917 0.6412 0.3800 0.028 Uiso 1 1 calc R U . . .
H28B H 1.0133 0.5743 0.4069 0.028 Uiso 1 1 calc R U . . .
C29 C 0.8483(2) 0.55011(17) 0.45896(11) 0.0226(4) Uani 1 1 d . . . . .
C30 C 0.6179(2) 0.40090(18) 0.43292(11) 0.0236(4) Uani 1 1 d . . . . .
C31 C 0.6059(2) 0.37969(19) 0.49877(11) 0.0257(4) Uani 1 1 d . . . . .
H31 H 0.6785 0.4159 0.5369 0.031 Uiso 1 1 calc R U . . .
C32 C 0.4826(2) 0.30301(19) 0.50557(11) 0.0260(4) Uani 1 1 d . . . . .
H32 H 0.4695 0.2862 0.5493 0.031 Uiso 1 1 calc R U . . .
C33 C 0.3780(2) 0.25058(18) 0.44908(11) 0.0251(4) Uani 1 1 d . . . . .
H33 H 0.2931 0.1986 0.4537 0.030 Uiso 1 1 calc R U . . .
C34 C 0.4009(2) 0.27614(17) 0.38569(10) 0.0213(4) Uani 1 1 d . . . . .
C35 C 0.3019(2) 0.22016(17) 0.32125(11) 0.0217(4) Uani 1 1 d . . . . .
C36 C 0.2640(2) 0.28191(17) 0.26680(10) 0.0215(4) Uani 1 1 d . . . . .
C37 C 0.1937(2) 0.22561(17) 0.20285(10) 0.0219(4) Uani 1 1 d . . . . .
C38 C 0.1533(2) 0.10705(18) 0.19461(11) 0.0260(4) Uani 1 1 d . . . . .
H38 H 0.1048 0.0685 0.1514 0.031 Uiso 1 1 calc R U . . .
C39 C 0.1831(2) 0.04490(18) 0.24878(12) 0.0267(5) Uani 1 1 d . . . . .
H39 H 0.1525 -0.0354 0.2431 0.032 Uiso 1 1 calc R U . . .
C40 C 0.2583(2) 0.10149(17) 0.31136(11) 0.0240(4) Uani 1 1 d . . . . .
H40 H 0.2805 0.0590 0.3481 0.029 Uiso 1 1 calc R U . . .
C41 C 0.1673(2) 0.29107(17) 0.14351(10) 0.0220(4) Uani 1 1 d . . . . .
C42 C 0.0297(2) 0.28133(18) 0.10363(11) 0.0249(4) Uani 1 1 d . . . . .
H42 H -0.0525 0.2339 0.1143 0.030 Uiso 1 1 calc R U . . .
C43 C 0.0156(2) 0.34236(18) 0.04811(11) 0.0262(4) Uani 1 1 d . . . . .
H43 H -0.0766 0.3361 0.0198 0.031 Uiso 1 1 calc R U . . .
C44 C 0.1368(2) 0.41259(17) 0.03408(10) 0.0233(4) Uani 1 1 d . . . . .
H44 H 0.1301 0.4541 -0.0041 0.028 Uiso 1 1 calc R U . . .
C45 C 0.2692(2) 0.41986(17) 0.07827(10) 0.0200(4) Uani 1 1 d . . . . .
C46 C 0.4215(2) 0.58914(18) 0.04222(10) 0.0224(4) Uani 1 1 d . . . . .
C47 C 0.5697(2) 0.66862(18) 0.06900(11) 0.0238(4) Uani 1 1 d . . . . .
H47A H 0.5777 0.6955 0.1170 0.029 Uiso 1 1 calc R U . . .
H47B H 0.6452 0.6256 0.0670 0.029 Uiso 1 1 calc R U . . .
C48 C 0.5977(2) 0.77115(18) 0.02967(10) 0.0224(4) Uani 1 1 d . . . . .
H48A H 0.5056 0.7943 0.0151 0.027 Uiso 1 1 calc R U . . .
H48B H 0.6293 0.7478 -0.0116 0.027 Uiso 1 1 calc R U . . .
C49 C 0.2378(3) 0.4504(2) 0.32425(13) 0.0386(6) Uani 1 1 d . . . . .
H49A H 0.1341 0.4173 0.3175 0.058 Uiso 1 1 calc R U . . .
H49B H 0.2534 0.5321 0.3211 0.058 Uiso 1 1 calc R U . . .
H49C H 0.2868 0.4371 0.3690 0.058 Uiso 1 1 calc R U . . .
N1 N 0.92849(18) 0.95906(14) 0.36044(9) 0.0213(4) Uani 1 1 d . . . . .
H1N H 1.0034 0.9987 0.3473 0.026 Uiso 1 1 calc R U . . .
N2 N 0.75393(18) 0.97583(15) 0.18764(8) 0.0214(4) Uani 1 1 d . . . . .
H2N H 0.8484 0.9852 0.1959 0.026 Uiso 1 1 calc R U . . .
N3 N 0.89270(18) 0.77950(14) 0.13954(8) 0.0208(3) Uani 1 1 d . . . . .
H3N H 0.8338 0.7504 0.1651 0.025 Uiso 1 1 calc R U . . .
N4 N 1.06169(17) 0.75808(14) 0.30367(8) 0.0186(3) Uani 1 1 d . . . . .
H4N H 0.9668 0.7412 0.2923 0.022 Uiso 1 1 calc R U . . .
N5 N 0.7345(2) 0.47641(16) 0.41671(9) 0.0288(4) Uani 1 1 d . . . . .
H5N H 0.7344 0.4763 0.3733 0.035 Uiso 1 1 calc R U . . .
N6 N 0.51923(18) 0.35076(15) 0.37778(9) 0.0229(4) Uani 1 1 d . . . . .
N7 N 0.28592(18) 0.35965(14) 0.13110(8) 0.0213(4) Uani 1 1 d . . . . .
N8 N 0.40105(18) 0.49399(15) 0.07479(9) 0.0221(4) Uani 1 1 d . . . . .
H8N H 0.4799 0.4764 0.0964 0.027 Uiso 1 1 calc R U . . .
O1 O 0.86546(17) 0.55978(14) 0.52034(8) 0.0297(3) Uani 1 1 d . . . . .
O2 O 0.29489(17) 0.39876(12) 0.27338(7) 0.0252(3) Uani 1 1 d . . . . .
O3 O 0.32781(16) 0.60931(14) -0.00229(8) 0.0326(4) Uani 1 1 d . . . . .
O4 O 0.73642(18) 0.71828(17) 0.24801(9) 0.0417(4) Uani 1 1 d . . . . .
H4OA H 0.6562 0.7253 0.2567 0.063 Uiso 1 1 d R U . . .
H4OB H 0.7385 0.6485 0.2446 0.063 Uiso 1 1 d R U . . .
O5 O 0.6135(3) 0.4999(2) 0.26350(15) 0.0868(9) Uani 1 1 d . . . . .
H5OA H 0.5271 0.4723 0.2666 0.130 Uiso 1 1 d R U . . .
H5OB H 0.6584 0.4471 0.2622 0.130 Uiso 1 1 d R U . . .
O6 O 0.6443(3) 0.3738(3) 0.14077(14) 0.0492(7) Uani 0.72 1 d . U P A 1
H6 H 0.6512 0.3800 0.1005 0.074 Uiso 0.72 1 calc R U P A 1
C50 C 0.5998(5) 0.2560(4) 0.1496(2) 0.0552(11) Uani 0.72 1 d . U P A 1
H50A H 0.5995 0.2484 0.1974 0.083 Uiso 0.72 1 calc R U P A 1
H50B H 0.6671 0.2145 0.1352 0.083 Uiso 0.72 1 calc R U P A 1
H50C H 0.5025 0.2249 0.1223 0.083 Uiso 0.72 1 calc R U P A 1
O6A O 0.5915(9) 0.3788(7) 0.1736(4) 0.0552(18) Uiso 0.28 1 d . U P B 2
C50A C 0.6685(15) 0.3007(13) 0.1486(7) 0.055(3) Uiso 0.28 1 d . U P B 2
H50D H 0.6582 0.3002 0.0996 0.083 Uiso 0.28 1 d R U P B 2
H50E H 0.6291 0.2243 0.1593 0.083 Uiso 0.28 1 d R U P B 2
H50F H 0.7709 0.3246 0.1706 0.083 Uiso 0.28 1 d R U P B 2

loop_
_atom_site_aniso_label
_atom_site_aniso_U_11
_atom_site_aniso_U_22
_atom_site_aniso_U_33
_atom_site_aniso_U_23
_atom_site_aniso_U_13
_atom_site_aniso_U_12
C1 0.0231(10) 0.0221(10) 0.0178(9) 0.0032(8) 0.0071(8) 0.0042(8)
C2 0.0236(10) 0.0282(11) 0.0235(10) 0.0045(8) 0.0109(8) 0.0037(8)
C3 0.0195(10) 0.0341(12) 0.0279(11) 0.0043(9) 0.0097(8) 0.0061(8)
C4 0.0199(9) 0.0280(11) 0.0215(10) -0.0001(8) 0.0055(8) 0.0081(8)
C5 0.0247(10) 0.0293(11) 0.0224(10) 0.0033(8) 0.0080(8) 0.0120(9)
C6 0.0242(10) 0.0265(11) 0.0213(10) 0.0049(8) 0.0084(8) 0.0101(8)
C7 0.0220(10) 0.0397(13) 0.0287(11) 0.0062(9) 0.0108(9) 0.0122(9)
C8 0.0195(10) 0.0365(13) 0.0266(11) 0.0038(9) 0.0047(8) 0.0063(9)
C9 0.0204(9) 0.0234(10) 0.0204(10) 0.0061(8) 0.0053(8) 0.0050(8)
C10 0.0189(9) 0.0226(10) 0.0194(9) 0.0052(8) 0.0049(8) 0.0047(8)
C11 0.0198(9) 0.0185(10) 0.0187(9) 0.0018(7) 0.0044(7) 0.0027(7)
C12 0.0232(10) 0.0212(10) 0.0217(10) 0.0049(8) 0.0076(8) 0.0036(8)
C13 0.0195(9) 0.0273(11) 0.0220(10) 0.0027(8) 0.0083(8) 0.0055(8)
C14 0.0183(9) 0.0197(10) 0.0177(9) 0.0001(7) 0.0035(7) 0.0042(7)
C15 0.0227(10) 0.0206(10) 0.0199(10) 0.0025(8) 0.0048(8) 0.0055(8)
C16 0.0210(9) 0.0171(9) 0.0194(9) 0.0052(7) 0.0065(7) 0.0047(7)
C17 0.0192(9) 0.0250(11) 0.0230(10) 0.0042(8) 0.0058(8) 0.0051(8)
C18 0.0188(9) 0.0247(11) 0.0227(10) 0.0036(8) 0.0034(8) 0.0044(8)
C19 0.0200(9) 0.0184(9) 0.0177(9) 0.0040(7) 0.0044(7) 0.0026(7)
C20 0.0198(9) 0.0199(10) 0.0192(9) 0.0029(7) 0.0049(8) 0.0026(7)
C21 0.0336(12) 0.0245(11) 0.0279(11) 0.0027(9) 0.0047(9) 0.0094(9)
C22 0.0361(12) 0.0438(14) 0.0270(11) 0.0014(10) 0.0096(10) 0.0239(11)
C23 0.0235(10) 0.0270(11) 0.0242(10) 0.0090(8) 0.0064(8) 0.0058(8)
C24 0.0298(11) 0.0305(12) 0.0240(11) 0.0020(9) 0.0055(9) 0.0154(9)
C25 0.0340(12) 0.0210(11) 0.0267(11) 0.0031(8) 0.0025(9) 0.0024(9)
C26 0.0247(10) 0.0239(11) 0.0218(10) 0.0012(8) 0.0044(8) 0.0008(8)
C27 0.0234(10) 0.0245(11) 0.0212(10) 0.0062(8) 0.0045(8) 0.0023(8)
C28 0.0235(10) 0.0217(10) 0.0247(10) 0.0068(8) 0.0086(8) 0.0023(8)
C29 0.0220(10) 0.0211(10) 0.0267(11) 0.0065(8) 0.0082(8) 0.0052(8)
C30 0.0214(10) 0.0219(10) 0.0284(11) 0.0080(8) 0.0095(8) 0.0018(8)
C31 0.0227(10) 0.0296(11) 0.0250(11) 0.0073(9) 0.0069(8) 0.0034(8)
C32 0.0264(10) 0.0304(12) 0.0233(10) 0.0094(9) 0.0098(8) 0.0053(9)
C33 0.0215(10) 0.0268(11) 0.0284(11) 0.0095(9) 0.0098(8) 0.0024(8)
C34 0.0212(9) 0.0187(10) 0.0253(10) 0.0059(8) 0.0068(8) 0.0044(8)
C35 0.0196(9) 0.0216(10) 0.0262(10) 0.0059(8) 0.0105(8) 0.0035(8)
C36 0.0233(10) 0.0188(10) 0.0234(10) 0.0025(8) 0.0102(8) 0.0019(8)
C37 0.0197(9) 0.0212(10) 0.0251(10) 0.0017(8) 0.0081(8) 0.0022(8)
C38 0.0253(10) 0.0210(10) 0.0300(11) -0.0027(8) 0.0110(9) -0.0012(8)
C39 0.0274(10) 0.0179(10) 0.0369(12) 0.0017(9) 0.0149(9) 0.0024(8)
C40 0.0221(10) 0.0219(10) 0.0308(11) 0.0079(8) 0.0115(8) 0.0047(8)
C41 0.0236(10) 0.0194(10) 0.0222(10) -0.0009(8) 0.0082(8) 0.0011(8)
C42 0.0224(10) 0.0237(11) 0.0274(11) -0.0002(8) 0.0082(8) 0.0007(8)
C43 0.0206(10) 0.0273(11) 0.0277(11) -0.0007(9) 0.0022(8) 0.0024(8)
C44 0.0245(10) 0.0218(10) 0.0222(10) 0.0010(8) 0.0033(8) 0.0045(8)
C45 0.0216(9) 0.0198(10) 0.0187(9) 0.0012(7) 0.0069(8) 0.0029(8)
C46 0.0216(9) 0.0252(11) 0.0219(10) 0.0036(8) 0.0066(8) 0.0063(8)
C47 0.0213(10) 0.0247(11) 0.0235(10) 0.0051(8) 0.0027(8) 0.0023(8)
C48 0.0206(9) 0.0253(11) 0.0202(10) 0.0051(8) 0.0033(8) 0.0031(8)
C49 0.0638(17) 0.0291(13) 0.0316(13) 0.0055(10) 0.0176(12) 0.0222(12)
N1 0.0192(8) 0.0235(9) 0.0236(9) 0.0060(7) 0.0091(7) 0.0053(7)
N2 0.0167(8) 0.0272(9) 0.0218(9) 0.0036(7) 0.0054(7) 0.0069(7)
N3 0.0193(8) 0.0253(9) 0.0194(8) 0.0069(7) 0.0067(7) 0.0052(7)
N4 0.0166(8) 0.0196(8) 0.0191(8) 0.0028(6) 0.0041(6) 0.0026(6)
N5 0.0274(9) 0.0337(10) 0.0217(9) 0.0061(8) 0.0083(7) -0.0047(8)
N6 0.0216(8) 0.0222(9) 0.0248(9) 0.0066(7) 0.0069(7) 0.0022(7)
N7 0.0214(8) 0.0201(9) 0.0211(9) 0.0008(7) 0.0048(7) 0.0019(7)
N8 0.0173(8) 0.0248(9) 0.0237(9) 0.0060(7) 0.0036(7) 0.0031(7)
O1 0.0290(8) 0.0327(9) 0.0261(8) 0.0079(6) 0.0090(6) -0.0003(6)
O2 0.0354(8) 0.0172(7) 0.0216(7) 0.0016(6) 0.0073(6) 0.0021(6)
O3 0.0230(8) 0.0375(9) 0.0345(9) 0.0154(7) 0.0008(7) 0.0022(7)
O4 0.0284(9) 0.0639(13) 0.0332(9) 0.0066(8) 0.0115(7) 0.0064(8)
O5 0.0645(16) 0.083(2) 0.109(2) 0.0397(17) 0.0263(15) -0.0072(14)
O6 0.0468(16) 0.062(2) 0.0353(15) 0.0080(13) 0.0093(13) 0.0041(14)
C50 0.051(3) 0.075(3) 0.045(2) 0.035(2) 0.0089(19) 0.019(2)

loop_
_atom_type_symbol
_atom_type_description
_atom_type_scat_dispersion_real
_atom_type_scat_dispersion_imag
_atom_type_scat_source
C C 0.0033 0.0016 'International Tables Vol C Tables 4.2.6.8 and 6.1.1.4'
H H 0.0000 0.0000 'International Tables Vol C Tables 4.2.6.8 and 6.1.1.4'
N N 0.0061 0.0033 'International Tables Vol C Tables 4.2.6.8 and 6.1.1.4'
O O 0.0106 0.0060 'International Tables Vol C Tables 4.2.6.8 and 6.1.1.4'

loop_
_geom_angle_atom_site_label_1
_geom_angle_atom_site_label_2
_geom_angle_atom_site_label_3
_geom_angle
C2 C1 N1 106.53(17)
C2 C1 C20 131.85(18)
N1 C1 C20 121.60(17)
C1 C2 C3 108.08(18)
C1 C2 H2 126.0
C3 C2 H2 126.0
C4 C3 C2 107.73(18)
C4 C3 H3 126.1
C2 C3 H3 126.1
C3 C4 N1 106.77(18)
C3 C4 C5 129.76(18)
N1 C4 C5 123.44(18)
C6 C5 C4 108.39(17)
C6 C5 C22 108.87(18)
C4 C5 C22 108.40(17)
C6 C5 C21 111.65(17)
C4 C5 C21 111.20(17)
C22 C5 C21 108.26(19)
C7 C6 N2 106.86(18)
C7 C6 C5 130.84(19)
N2 C6 C5 122.04(18)
C6 C7 C8 107.93(18)
C6 C7 H7 126.0
C8 C7 H7 126.0
C9 C8 C7 108.01(19)
C9 C8 H8 126.0
C7 C8 H8 126.0
N2 C9 C8 106.70(18)
N2 C9 C10 123.04(17)
C8 C9 C10 130.00(19)
C9 C10 C11 112.03(16)
C9 C10 C23 108.29(16)
C11 C10 C23 108.60(16)
C9 C10 C48 109.70(16)
C11 C10 C48 111.54(16)
C23 C10 C48 106.46(16)
C12 C11 N3 106.59(17)
C12 C11 C10 129.62(17)
N3 C11 C10 123.62(16)
C11 C12 C13 108.28(17)
C11 C12 H12 125.9
C13 C12 H12 125.9
C14 C13 C12 107.73(17)
C14 C13 H13 126.1
C12 C13 H13 126.1
C13 C14 N3 106.85(16)
C13 C14 C15 129.43(17)
N3 C14 C15 123.59(17)
C16 C15 C14 112.15(16)
C16 C15 C24 107.75(17)
C14 C15 C24 108.51(16)
C16 C15 C25 110.83(16)
C14 C15 C25 109.23(16)
C24 C15 C25 108.26(17)
C17 C16 N4 106.88(17)
C17 C16 C15 130.87(18)
N4 C16 C15 122.26(17)
C16 C17 C18 108.08(17)
C16 C17 H17 126.0
C18 C17 H17 126.0
C19 C18 C17 107.67(18)
C19 C18 H18 126.2
C17 C18 H18 126.2
C18 C19 N4 107.41(17)
C18 C19 C20 130.46(18)
N4 C19 C20 121.95(17)
C19 C20 C1 110.58(16)
C19 C20 C26 109.47(16)
C1 C20 C26 109.09(17)
C19 C20 C27 111.29(17)
C1 C20 C27 109.58(16)
C26 C20 C27 106.74(16)
C5 C21 H21A 109.5
C5 C21 H21B 109.5
H21A C21 H21B 109.5
C5 C21 H21C 109.5
H21A C21 H21C 109.5
H21B C21 H21C 109.5
C5 C22 H22A 109.5
C5 C22 H22B 109.5
H22A C22 H22B 109.5
C5 C22 H22C 109.5
H22A C22 H22C 109.5
H22B C22 H22C 109.5
C10 C23 H23A 109.5
C10 C23 H23B 109.5
H23A C23 H23B 109.5
C10 C23 H23C 109.5
H23A C23 H23C 109.5
H23B C23 H23C 109.5
C15 C24 H24A 109.5
C15 C24 H24B 109.5
H24A C24 H24B 109.5
C15 C24 H24C 109.5
H24A C24 H24C 109.5
H24B C24 H24C 109.5
C15 C25 H25A 109.5
C15 C25 H25B 109.5
H25A C25 H25B 109.5
C15 C25 H25C 109.5
H25A C25 H25C 109.5
H25B C25 H25C 109.5
C20 C26 H26A 109.5
C20 C26 H26B 109.5
H26A C26 H26B 109.5
C20 C26 H26C 109.5
H26A C26 H26C 109.5
H26B C26 H26C 109.5
C28 C27 C20 115.17(17)
C28 C27 H27A 108.5
C20 C27 H27A 108.5
C28 C27 H27B 108.5
C20 C27 H27B 108.5
H27A C27 H27B 107.5
C29 C28 C27 112.69(17)
C29 C28 H28A 109.1
C27 C28 H28A 109.1
C29 C28 H28B 109.1
C27 C28 H28B 109.1
H28A C28 H28B 107.8
O1 C29 N5 123.72(19)
O1 C29 C28 123.49(19)
N5 C29 C28 112.78(18)
N6 C30 C31 123.68(19)
N6 C30 N5 112.03(18)
C31 C30 N5 124.3(2)
C32 C31 C30 116.6(2)
C32 C31 H31 121.7
C30 C31 H31 121.7
C31 C32 C33 120.75(19)
C31 C32 H32 119.6
C33 C32 H32 119.6
C32 C33 C34 118.26(19)
C32 C33 H33 120.9
C34 C33 H33 120.9
N6 C34 C33 122.11(19)
N6 C34 C35 114.45(17)
C33 C34 C35 123.38(18)
C40 C35 C36 118.58(19)
C40 C35 C34 119.26(18)
C36 C35 C34 121.75(18)
O2 C36 C37 117.21(17)
O2 C36 C35 122.25(18)
C37 C36 C35 120.54(19)
C38 C37 C36 119.20(19)
C38 C37 C41 120.32(19)
C36 C37 C41 120.43(18)
C39 C38 C37 120.9(2)
C39 C38 H38 119.5
C37 C38 H38 119.5
C40 C39 C38 119.4(2)
C40 C39 H39 120.3
C38 C39 H39 120.3
C39 C40 C35 121.24(19)
C39 C40 H40 119.4
C35 C40 H40 119.4
N7 C41 C42 122.45(19)
N7 C41 C37 115.15(17)
C42 C41 C37 122.40(18)
C43 C42 C41 118.63(19)
C43 C42 H42 120.7
C41 C42 H42 120.7
C42 C43 C44 119.75(19)
C42 C43 H43 120.1
C44 C43 H43 120.1
C43 C44 C45 117.46(19)
C43 C44 H44 121.3
C45 C44 H44 121.3
N7 C45 C44 123.77(18)
N7 C45 N8 111.29(17)
C44 C45 N8 124.91(18)
O3 C46 N8 122.75(19)
O3 C46 C47 124.23(19)
N8 C46 C47 112.98(17)
C48 C47 C46 113.37(17)
C48 C47 H47A 108.9
C46 C47 H47A 108.9
C48 C47 H47B 108.9
C46 C47 H47B 108.9
H47A C47 H47B 107.7
C47 C48 C10 115.33(16)
C47 C48 H48A 108.4
C10 C48 H48A 108.4
C47 C48 H48B 108.4
C10 C48 H48B 108.4
H48A C48 H48B 107.5
O2 C49 H49A 109.5
O2 C49 H49B 109.5
H49A C49 H49B 109.5
O2 C49 H49C 109.5
H49A C49 H49C 109.5
H49B C49 H49C 109.5
C1 N1 C4 110.88(16)
C1 N1 H1N 124.6
C4 N1 H1N 124.6
C9 N2 C6 110.50(17)
C9 N2 H2N 124.7
C6 N2 H2N 124.7
C14 N3 C11 110.53(16)
C14 N3 H3N 124.7
C11 N3 H3N 124.7
C16 N4 C19 109.96(16)
C16 N4 H4N 125.0
C19 N4 H4N 125.0
C29 N5 C30 129.04(18)
C29 N5 H5N 115.5
C30 N5 H5N 115.5
C30 N6 C34 118.58(17)
C45 N7 C41 117.87(17)
C46 N8 C45 128.39(17)
C46 N8 H8N 115.8
C45 N8 H8N 115.8
C36 O2 C49 115.25(16)
H4OA O4 H4OB 109.5
H5OA O5 H5OB 109.5
C50 O6 H6 109.5
O6 C50 H50A 109.5
O6 C50 H50B 109.5
H50A C50 H50B 109.5
O6 C50 H50C 109.5
H50A C50 H50C 109.5
H50B C50 H50C 109.5
O6A C50A H50D 110.2
O6A C50A H50E 109.2
H50D C50A H50E 109.5
O6A C50A H50F 109.0
H50D C50A H50F 109.5
H50E C50A H50F 109.5

loop_
_geom_bond_atom_site_label_1
_geom_bond_atom_site_label_2
_geom_bond_distance
C1 C2 1.376(3)
C1 N1 1.383(3)
C1 C20 1.520(3)
C2 C3 1.432(3)
C2 H2 0.9500
C3 C4 1.375(3)
C3 H3 0.9500
C4 N1 1.383(3)
C4 C5 1.525(3)
C5 C6 1.516(3)
C5 C22 1.545(3)
C5 C21 1.548(3)
C6 C7 1.380(3)
C6 N2 1.381(3)
C7 C8 1.417(3)
C7 H7 0.9500
C8 C9 1.382(3)
C8 H8 0.9500
C9 N2 1.381(3)
C9 C10 1.512(3)
C10 C11 1.524(3)
C10 C23 1.549(3)
C10 C48 1.559(3)
C11 C12 1.372(3)
C11 N3 1.386(2)
C12 C13 1.428(3)
C12 H12 0.9500
C13 C14 1.375(3)
C13 H13 0.9500
C14 N3 1.385(2)
C14 C15 1.526(3)
C15 C16 1.518(3)
C15 C24 1.539(3)
C15 C25 1.549(3)
C16 C17 1.382(3)
C16 N4 1.383(2)
C17 C18 1.421(3)
C17 H17 0.9500
C18 C19 1.375(3)
C18 H18 0.9500
C19 N4 1.386(3)
C19 C20 1.514(3)
C20 C26 1.543(3)
C20 C27 1.549(3)
C21 H21A 0.9800
C21 H21B 0.9800
C21 H21C 0.9800
C22 H22A 0.9800
C22 H22B 0.9800
C22 H22C 0.9800
C23 H23A 0.9800
C23 H23B 0.9800
C23 H23C 0.9800
C24 H24A 0.9800
C24 H24B 0.9800
C24 H24C 0.9800
C25 H25A 0.9800
C25 H25B 0.9800
C25 H25C 0.9800
C26 H26A 0.9800
C26 H26B 0.9800
C26 H26C 0.9800
C27 C28 1.531(3)
C27 H27A 0.9900
C27 H27B 0.9900
C28 C29 1.517(3)
C28 H28A 0.9900
C28 H28B 0.9900
C29 O1 1.219(3)
C29 N5 1.368(3)
C30 N6 1.338(3)
C30 C31 1.399(3)
C30 N5 1.405(3)
C31 C32 1.388(3)
C31 H31 0.9500
C32 C33 1.390(3)
C32 H32 0.9500
C33 C34 1.390(3)
C33 H33 0.9500
C34 N6 1.347(3)
C34 C35 1.489(3)
C35 C40 1.403(3)
C35 C36 1.408(3)
C36 O2 1.379(2)
C36 C37 1.401(3)
C37 C38 1.400(3)
C37 C41 1.495(3)
C38 C39 1.392(3)
C38 H38 0.9500
C39 C40 1.391(3)
C39 H39 0.9500
C40 H40 0.9500
C41 N7 1.347(3)
C41 C42 1.397(3)
C42 C43 1.388(3)
C42 H42 0.9500
C43 C44 1.389(3)
C43 H43 0.9500
C44 C45 1.399(3)
C44 H44 0.9500
C45 N7 1.339(3)
C45 N8 1.417(2)
C46 O3 1.227(2)
C46 N8 1.365(3)
C46 C47 1.528(3)
C47 C48 1.526(3)
C47 H47A 0.9900
C47 H47B 0.9900
C48 H48A 0.9900
C48 H48B 0.9900
C49 O2 1.432(3)
C49 H49A 0.9800
C49 H49B 0.9800
C49 H49C 0.9800
N1 H1N 0.8800
N2 H2N 0.8800
N3 H3N 0.8800
N4 H4N 0.8800
N5 H5N 0.8800
N8 H8N 0.8800
O4 H4OA 0.8497
O4 H4OB 0.8502
O5 H5OA 0.8500
O5 H5OB 0.8498
O6 C50 1.437(5)
O6 H6 0.8400
C50 H50A 0.9800
C50 H50B 0.9800
C50 H50C 0.9800
O6A C50A 1.449(16)
C50A H50D 0.9800
C50A H50E 0.9800
C50A H50F 0.9800

loop_
_geom_torsion_atom_site_label_1
_geom_torsion_atom_site_label_2
_geom_torsion_atom_site_label_3
_geom_torsion_atom_site_label_4
_geom_torsion
N1 C1 C2 C3 -0.1(2)
C20 C1 C2 C3 178.6(2)
C1 C2 C3 C4 -0.5(3)
C2 C3 C4 N1 0.8(2)
C2 C3 C4 C5 178.9(2)
C3 C4 C5 C6 -77.1(3)
N1 C4 C5 C6 100.8(2)
C3 C4 C5 C22 41.0(3)
N1 C4 C5 C22 -141.2(2)
C3 C4 C5 C21 159.9(2)
N1 C4 C5 C21 -22.3(3)
C4 C5 C6 C7 100.9(3)
C22 C5 C6 C7 -16.8(3)
C21 C5 C6 C7 -136.3(2)
C4 C5 C6 N2 -72.4(2)
C22 C5 C6 N2 169.88(19)
C21 C5 C6 N2 50.4(3)
N2 C6 C7 C8 0.0(2)
C5 C6 C7 C8 -174.1(2)
C6 C7 C8 C9 0.4(3)
C7 C8 C9 N2 -0.5(2)
C7 C8 C9 C10 -174.6(2)
N2 C9 C10 C11 26.8(3)
C8 C9 C10 C11 -160.0(2)
N2 C9 C10 C23 -92.9(2)
C8 C9 C10 C23 80.2(3)
N2 C9 C10 C48 151.27(18)
C8 C9 C10 C48 -35.6(3)
C9 C10 C11 C12 -132.9(2)
C23 C10 C11 C12 -13.3(3)
C48 C10 C11 C12 103.7(2)
C9 C10 C11 N3 52.5(3)
C23 C10 C11 N3 172.03(18)
C48 C10 C11 N3 -70.9(2)
N3 C11 C12 C13 0.2(2)
C10 C11 C12 C13 -175.1(2)
C11 C12 C13 C14 0.3(2)
C12 C13 C14 N3 -0.8(2)
C12 C13 C14 C15 175.16(19)
C13 C14 C15 C16 103.8(2)
N3 C14 C15 C16 -80.9(2)
C13 C14 C15 C24 -15.1(3)
N3 C14 C15 C24 160.20(19)
C13 C14 C15 C25 -132.9(2)
N3 C14 C15 C25 42.4(3)
C14 C15 C16 C17 -108.5(2)
C24 C15 C16 C17 10.9(3)
C25 C15 C16 C17 129.1(2)
C14 C15 C16 N4 71.4(2)
C24 C15 C16 N4 -169.22(17)
C25 C15 C16 N4 -50.9(2)
N4 C16 C17 C18 0.0(2)
C15 C16 C17 C18 179.88(19)
C16 C17 C18 C19 0.0(2)
C17 C18 C19 N4 0.0(2)
C17 C18 C19 C20 175.19(19)
C18 C19 C20 C1 148.7(2)
N4 C19 C20 C1 -36.7(2)
C18 C19 C20 C26 28.5(3)
N4 C19 C20 C26 -156.93(17)
C18 C19 C20 C27 -89.3(3)
N4 C19 C20 C27 85.3(2)
C2 C1 C20 C19 126.7(2)
N1 C1 C20 C19 -54.9(2)
C2 C1 C20 C26 -112.9(2)
N1 C1 C20 C26 65.6(2)
C2 C1 C20 C27 3.6(3)
N1 C1 C20 C27 -177.92(18)
C19 C20 C27 C28 -56.2(2)
C1 C20 C27 C28 66.4(2)
C26 C20 C27 C28 -175.59(17)
C20 C27 C28 C29 -144.01(18)
C27 C28 C29 O1 -19.3(3)
C27 C28 C29 N5 159.40(18)
N6 C30 C31 C32 -0.9(3)
N5 C30 C31 C32 179.5(2)
C30 C31 C32 C33 0.3(3)
C31 C32 C33 C34 0.6(3)
C32 C33 C34 N6 -1.0(3)
C32 C33 C34 C35 175.93(19)
N6 C34 C35 C40 127.7(2)
C33 C34 C35 C40 -49.5(3)
N6 C34 C35 C36 -44.8(3)
C33 C34 C35 C36 138.0(2)
C40 C35 C36 O2 175.99(18)
C34 C35 C36 O2 -11.5(3)
C40 C35 C36 C37 -4.7(3)
C34 C35 C36 C37 167.84(18)
O2 C36 C37 C38 -176.66(17)
C35 C36 C37 C38 4.0(3)
O2 C36 C37 C41 5.8(3)
C35 C36 C37 C41 -173.57(18)
C36 C37 C38 C39 -0.6(3)
C41 C37 C38 C39 177.01(19)
C37 C38 C39 C40 -2.1(3)
C38 C39 C40 C35 1.3(3)
C36 C35 C40 C39 2.0(3)
C34 C35 C40 C39 -170.70(19)
C38 C37 C41 N7 -122.0(2)
C36 C37 C41 N7 55.6(3)
C38 C37 C41 C42 57.7(3)
C36 C37 C41 C42 -124.7(2)
N7 C41 C42 C43 1.8(3)
C37 C41 C42 C43 -177.87(19)
C41 C42 C43 C44 -1.1(3)
C42 C43 C44 C45 -1.1(3)
C43 C44 C45 N7 2.9(3)
C43 C44 C45 N8 -174.59(19)
O3 C46 C47 C48 -6.4(3)
N8 C46 C47 C48 175.94(18)
C46 C47 C48 C10 156.61(17)
C9 C10 C48 C47 -63.3(2)
C11 C10 C48 C47 61.5(2)
C23 C10 C48 C47 179.77(17)
C2 C1 N1 C4 0.6(2)
C20 C1 N1 C4 -178.21(18)
C3 C4 N1 C1 -0.9(2)
C5 C4 N1 C1 -179.16(19)
C8 C9 N2 C6 0.5(2)
C10 C9 N2 C6 175.08(17)
C7 C6 N2 C9 -0.3(2)
C5 C6 N2 C9 174.38(18)
C13 C14 N3 C11 0.9(2)
C15 C14 N3 C11 -175.28(18)
C12 C11 N3 C14 -0.7(2)
C10 C11 N3 C14 174.97(18)
C17 C16 N4 C19 0.0(2)
C15 C16 N4 C19 -179.89(17)
C18 C19 N4 C16 0.0(2)
C20 C19 N4 C16 -175.72(17)
O1 C29 N5 C30 0.8(4)
C28 C29 N5 C30 -177.9(2)
N6 C30 N5 C29 173.4(2)
C31 C30 N5 C29 -6.9(4)
C31 C30 N6 C34 0.5(3)
N5 C30 N6 C34 -179.86(18)
C33 C34 N6 C30 0.5(3)
C35 C34 N6 C30 -176.70(18)
C44 C45 N7 C41 -2.3(3)
N8 C45 N7 C41 175.55(17)
C42 C41 N7 C45 -0.2(3)
C37 C41 N7 C45 179.53(18)
O3 C46 N8 C45 -17.8(3)
C47 C46 N8 C45 159.86(19)
N7 C45 N8 C46 -159.3(2)
C44 C45 N8 C46 18.5(3)
C37 C36 O2 C49 123.7(2)
C35 C36 O2 C49 -57.0(3)
